data_4130955
loop_
_publ_author_name
'Benson, Oguarabau'
'da Silva, Ivan'
'Argent, Stephen P.'
'Cabot, Rafel'
'Savage, Mathew'
'Godfrey, Harry G. W.'
'Yan, Yong'
'Parker, Stewart F.'
'Manuel, Pascal'
'Lennox, Matthew J.'
'Mitra, Tamoghna'
'Easun, Timothy L.'
'Lewis, William'
'Blake, Alexander J.'
'Besley, Elena'
'Yang, Sihai'
'Schr\"oder, Martin'

_publ_section_title
;
 Amides Do Not Always Work: Observation of Guest Binding in an
 Amide-Functionalized Porous Metal-Organic Framework.
;
_journal_issue 45
_journal_name_full 'Journal of the American Chemical Society'
_journal_page_first 14828
_journal_page_last 14831
_journal_paper_doi 10.1021/jacs.6b08059
_journal_volume 138
_journal_year 2016
_chemical_formula_moiety 'C19 H11 Cu N3 O5'
_chemical_formula_sum 'C29 H33 Cu N5 O7'
_chemical_formula_weight 627.14
_space_group_crystal_system trigonal
_space_group_IT_number 155
_space_group_name_Hall 'R 3 2"'
_space_group_name_H-M_alt 'R 3 2 :H'
_atom_sites_solution_hydrogens geom
_atom_sites_solution_primary direct
_atom_sites_solution_secondary difmap
_audit_creation_date 2016-09-13
_audit_creation_method
;
Olex2 1.2
(compiled 2016.09.09 svn.r3337 for OlexSys, GUI svn.r5227)
;
_cell_angle_alpha 90
_cell_angle_beta 90
_cell_angle_gamma 120
_cell_formula_units_Z 18
_cell_length_a 18.3847(3)
_cell_length_b 18.3847(3)
_cell_length_c 48.5680(11)
_cell_measurement_reflns_used 16806
_cell_measurement_temperature 120(2)
_cell_measurement_theta_max 74.5740
_cell_measurement_theta_min 4.5450
_cell_volume 14216.5(5)
_computing_cell_refinement
;
CrysAlisPro, Agilent Technologies,
Version 1.171.37.35 (release 13-08-2014 CrysAlis171 .NET)
(compiled Aug 13 2014,18:06:01)
;
_computing_data_collection
;
CrysAlisPro, Agilent Technologies,
Version 1.171.37.35 (release 13-08-2014 CrysAlis171 .NET)
(compiled Aug 13 2014,18:06:01)
;
_computing_data_reduction
;
CrysAlisPro, Agilent Technologies,
Version 1.171.37.35 (release 13-08-2014 CrysAlis171 .NET)
(compiled Aug 13 2014,18:06:01)
;
_computing_molecular_graphics 'Olex2 (Dolomanov et al., 2009)'
_computing_publication_material 'Olex2 (Dolomanov et al., 2009)'
_computing_structure_refinement 'ShelXL (Sheldrick, 2015)'
_diffrn_ambient_environment N~2~
_diffrn_ambient_temperature 120(2)
_diffrn_detector 'CCD plate'
_diffrn_detector_area_resol_mean 10.3613
_diffrn_detector_type Atlas
_diffrn_measured_fraction_theta_full 0.999
_diffrn_measured_fraction_theta_max 0.989
_diffrn_measurement_details
;
#__ type_ start__ end____ width___ exp.time_
  1 omega  -32.00   73.00   1.0000   15.0000
omega____ theta____ kappa____ phi______ frames
    -       43.6627  -19.0000 -120.0000 105

#__ type_ start__ end____ width___ exp.time_
  2 omega   95.00  158.00   1.0000   60.0000
omega____ theta____ kappa____ phi______ frames
    -      105.8472   45.0000   90.0000 63

#__ type_ start__ end____ width___ exp.time_
  3 omega   45.00   72.00   1.0000   60.0000
omega____ theta____ kappa____ phi______ frames
    -      105.8472  -95.0000    0.0000 27

#__ type_ start__ end____ width___ exp.time_
  4 omega   36.00   65.00   1.0000   60.0000
omega____ theta____ kappa____ phi______ frames
    -      105.8472  -30.0000 -120.0000 29

#__ type_ start__ end____ width___ exp.time_
  5 omega   33.00   68.00   1.0000   60.0000
omega____ theta____ kappa____ phi______ frames
    -      105.8472  -30.0000  -60.0000 35

#__ type_ start__ end____ width___ exp.time_
  6 omega   37.00   69.00   1.0000   60.0000
omega____ theta____ kappa____ phi______ frames
    -      105.8472  -30.0000 -150.0000 32

#__ type_ start__ end____ width___ exp.time_
  7 omega   36.00   69.00   1.0000   60.0000
omega____ theta____ kappa____ phi______ frames
    -      105.8472  -30.0000   90.0000 33

#__ type_ start__ end____ width___ exp.time_
  8 omega   36.00   65.00   1.0000   60.0000
omega____ theta____ kappa____ phi______ frames
    -      105.8472  -30.0000  120.0000 29

#__ type_ start__ end____ width___ exp.time_
  9 omega   30.00   74.00   1.0000   60.0000
omega____ theta____ kappa____ phi______ frames
    -      105.8472  -15.0000 -180.0000 44

#__ type_ start__ end____ width___ exp.time_
 10 omega  107.00  143.00   1.0000   60.0000
omega____ theta____ kappa____ phi______ frames
    -      105.8472  -15.0000 -180.0000 36

#__ type_ start__ end____ width___ exp.time_
 11 omega   36.00   69.00   1.0000   60.0000
omega____ theta____ kappa____ phi______ frames
    -      105.8472  -30.0000  -90.0000 33

#__ type_ start__ end____ width___ exp.time_
 12 omega -115.00  -14.00   1.0000   15.0000
omega____ theta____ kappa____ phi______ frames
    -      -43.6627  -77.0000  -60.0000 101

#__ type_ start__ end____ width___ exp.time_
 13 omega -115.00  -14.00   1.0000   15.0000
omega____ theta____ kappa____ phi______ frames
    -      -43.6627  -77.0000   60.0000 101

#__ type_ start__ end____ width___ exp.time_
 14 omega   36.00  122.00   1.0000   60.0000
omega____ theta____ kappa____ phi______ frames
    -      105.8472 -125.0000  150.0000 86

#__ type_ start__ end____ width___ exp.time_
 15 omega   33.00   69.00   1.0000   60.0000
omega____ theta____ kappa____ phi______ frames
    -      105.8472  -30.0000  150.0000 36

#__ type_ start__ end____ width___ exp.time_
 16 omega   85.00  113.00   1.0000   60.0000
omega____ theta____ kappa____ phi______ frames
    -      105.8472   30.0000  -60.0000 28

#__ type_ start__ end____ width___ exp.time_
 17 omega   80.00  158.00   1.0000   60.0000
omega____ theta____ kappa____ phi______ frames
    -      105.8472   61.0000 -150.0000 78
;
_diffrn_measurement_device 'four-circle diffractometer'
_diffrn_measurement_device_type 'SuperNova, Single source at offset, Atlas'
_diffrn_measurement_method '\w scans'
_diffrn_orient_matrix_UB_11 -0.0150114000
_diffrn_orient_matrix_UB_12 0.0219744000
_diffrn_orient_matrix_UB_13 -0.0292826000
_diffrn_orient_matrix_UB_21 -0.0948296000
_diffrn_orient_matrix_UB_22 -0.0423560000
_diffrn_orient_matrix_UB_23 0.0059632000
_diffrn_orient_matrix_UB_31 0.0119082000
_diffrn_orient_matrix_UB_32 0.0842137000
_diffrn_orient_matrix_UB_33 0.0106612000
_diffrn_radiation_monochromator mirror
_diffrn_radiation_probe x-ray
_diffrn_radiation_type MoK\a
_diffrn_radiation_wavelength 0.71073
_diffrn_reflns_av_R_equivalents 0.0218
_diffrn_reflns_av_unetI/netI 0.0178
_diffrn_reflns_Laue_measured_fraction_full 0.999
_diffrn_reflns_Laue_measured_fraction_max 0.989
_diffrn_reflns_limit_h_max 23
_diffrn_reflns_limit_h_min -22
_diffrn_reflns_limit_k_max 21
_diffrn_reflns_limit_k_min -16
_diffrn_reflns_limit_l_max 60
_diffrn_reflns_limit_l_min -58
_diffrn_reflns_number 26930
_diffrn_reflns_point_group_measured_fraction_full 1.000
_diffrn_reflns_point_group_measured_fraction_max 0.989
_diffrn_reflns_theta_full 25.242
_diffrn_reflns_theta_max 26.421
_diffrn_reflns_theta_min 1.529
_diffrn_source 'sealed X-ray tube'
_diffrn_source_type 'SuperNova (Cu) X-ray Source'
_exptl_absorpt_coefficient_mu 0.742
_exptl_absorpt_correction_T_max 0.911
_exptl_absorpt_correction_T_min 0.861
_exptl_absorpt_correction_type gaussian
_exptl_absorpt_process_details
;
CrysAlisPro, Agilent Technologies,
Version 1.171.37.35 (release 13-08-2014 CrysAlis171 .NET)
(compiled Aug 13 2014,18:06:01)
Numerical absorption correction based on gaussian integration over
			a multifaceted crystal model
Empirical absorption correction using spherical harmonics,
 implemented in SCALE3 ABSPACK scaling algorithm.
;
_exptl_crystal_density_diffrn 1.319
_exptl_crystal_description block
_exptl_crystal_F_000 5886
_exptl_crystal_size_max 0.19
_exptl_crystal_size_mid 0.1503
_exptl_crystal_size_min 0.1182
_refine_diff_density_max 0.469
_refine_diff_density_min -0.276
_refine_diff_density_rms 0.055
_refine_ls_abs_structure_details
;
 Refined as an inversion twin.
;
_refine_ls_abs_structure_Flack 0.483(13)
_refine_ls_extinction_method none
_refine_ls_goodness_of_fit_ref 1.051
_refine_ls_hydrogen_treatment constr
_refine_ls_matrix_type full
_refine_ls_number_parameters 301
_refine_ls_number_reflns 6382
_refine_ls_number_restraints 499
_refine_ls_restrained_S_all 1.051
_refine_ls_R_factor_all 0.0342
_refine_ls_R_factor_gt 0.0328
_refine_ls_shift/su_max 0.005
_refine_ls_shift/su_mean 0.000
_refine_ls_structure_factor_coef Fsqd
_refine_ls_weighting_details 'w=1/[\s^2^(Fo^2^)+(0.0797P)^2^] where P=(Fo^2^+2Fc^2^)/3'
_refine_ls_weighting_scheme calc
_refine_ls_wR_factor_gt 0.0969
_refine_ls_wR_factor_ref 0.0985
_reflns_Friedel_coverage 0.823
_reflns_Friedel_fraction_full 1.000
_reflns_Friedel_fraction_max 0.989
_reflns_number_gt 6127
_reflns_number_total 6382
_reflns_threshold_expression 'I > 2\s(I)'
_cod_data_source_file ja6b08059_si_002.cif
_cod_data_source_block MFM-136_sq
_cod_original_cell_volume 14216.5(6)
_cod_original_sg_symbol_H-M 'R 3 2'
_cod_database_code 4130955
_nottingham_internal_coll_name CUOBLV
_nottingham_internal_coll_number 12213
_nottingham_internal_coll_client OB/MS
_nottingham_internal_coll_type custom
_nottingham_internal_coll_frame_method 'omega scans'
_nottingham_internal_coll_frame_time '15.0000, 60.0000'
_nottingham_internal_coll_frame_width 1.0000
_nottingham_internal_coll_user pcxob1
_nottingham_internal_coll_date 20/02/2013
_nottingham_internal_coll_location NOTTS
_nottingham_internal_process_date 06/01/2015
_nottingham_internal_process_user pcxob1
_nottingham_internal_solution_date 06/01/2015
_nottingham_internal_solution_user pcxob1
_nottingham_internal_refinement_date 13/09/2016
_nottingham_internal_refinement_user pcxob1/pczspa/pcxtm1/WL/AJB
_nottingham_internal_self_archive_date 04/08/2015
_platon_squeeze_void_probe_radius 1.20
_chemical_oxdiff_formula 'C19 H11 Cu N3 O5'
_chemical_oxdiff_usercomment 'CUOBLV #12213 IN FOMBLIN FILM ON MICROMOUNT FOR OB/MS'
_shelx_space_group_comment
;
The symmetry employed for this shelxl refinement is uniquely defined
by the following loop, which should always be used as a source of
symmetry information in preference to the above space-group names.
They are only intended as comments.
;
_reflns_odcompleteness_completeness 99.94
_reflns_odcompleteness_iscentric 1
_reflns_odcompleteness_theta 66.97
_olex2_refinement_description
;
1. Twinned data refinement
 Scales: 0.517(13) 0.483(13)
2. Fixed Uiso
 At 1.2 times of:
  All C(H) groups, All N(H) groups
3. Restrained distances
 C25A-C24 \\sim C25-C24 \\sim C25-C26 \\sim C25A-C26A \\sim C23-C24 \\sim
C23A-C24 \\sim C22A-C23A ~
 C22-C23 \\sim C21-C22A \\sim C21-C22 \\sim C26A-C21 \\sim C26-C21
 with sigma of 0.02
 C22A-C21 \\sim C22-C21 \\sim C26-C21 \\sim C26A-C21 \\sim C25-C24 \\sim
C25A-C24 \\sim C24-C23A \\sim C24-
 C23
 with sigma of 0.02
 C23A-C22A \\sim C23-C22 \\sim C26-C25 \\sim C26A-C25A
 with sigma of 0.02
 C23-C25 \\sim C25A-C23A \\sim C22A-C26A \\sim C26-C22
 with sigma of 0.02
 O28-C27 \\sim O28A-C27
 with sigma of 0.02
4. Restrained planarity
 C21, C22, C23, C24, C25, C26
 with sigma of 0.1
 C21, C22A, C23A, C24, C25A, C26A
 with sigma of 0.1
5. Uiso/Uaniso restraints and constraints
C21 \\sim C22 \\sim C23 \\sim C24 \\sim C25 \\sim C26 \\sim C22A \\sim C23A
\\sim C25A \\sim C26A \\sim C27 \\sim O28 \\sim O28A \\sim N29: within 2A with
sigma of 0.01 and sigma for terminal atoms of 0.02
6. Rigid body (RIGU) restrains
 All non-hydrogen atoms
 with sigma for 1-2 distances of 0.004 and sigma for 1-3 distances of 0.004
7. Others
 Sof(C22A)=Sof(H22A)=Sof(C23A)=Sof(H23A)=Sof(C25A)=Sof(H25A)=Sof(C26A)=
 Sof(H26A)=1-FVAR(1)
 Sof(C22)=Sof(H22)=Sof(C23)=Sof(H23)=Sof(C25)=Sof(H25)=Sof(C26)=Sof(H26)=FVAR(1)
 Sof(O28A)=1-FVAR(2)
 Sof(O28)=FVAR(2)
8.a Aromatic/amide H refined with riding coordinates:
 C12(H12), C14(H14), C16(H16), C22(H22), C23(H23), C25(H25), C26(H26),
 C22A(H22A), C23A(H23A), C25A(H25A), C26A(H26A), N29(H29), C32(H32), C34(H34),
 C36(H36)
;
_shelx_shelxl_version_number 2014/7
_olex2_submission_special_instructions 'No special instructions were received'

loop_
_space_group_symop_operation_xyz
'x, y, z'
'-y, x-y, z'
'-x+y, -x, z'
'x-y, -y, -z'
'-x, -x+y, -z'
'y, x, -z'
'x+2/3, y+1/3, z+1/3'
'-y+2/3, x-y+1/3, z+1/3'
'-x+y+2/3, -x+1/3, z+1/3'
'x-y+2/3, -y+1/3, -z+1/3'
'-x+2/3, -x+y+1/3, -z+1/3'
'y+2/3, x+1/3, -z+1/3'
'x+1/3, y+2/3, z+2/3'
'-y+1/3, x-y+2/3, z+2/3'
'-x+y+1/3, -x+2/3, z+2/3'
'x-y+1/3, -y+2/3, -z+2/3'
'-x+1/3, -x+y+2/3, -z+2/3'
'y+1/3, x+2/3, -z+2/3'

loop_
_atom_site_label
_atom_site_type_symbol
_atom_site_fract_x
_atom_site_fract_y
_atom_site_fract_z
_atom_site_U_iso_or_equiv
_atom_site_adp_type
_atom_site_occupancy
_atom_site_site_symmetry_order
_atom_site_calc_flag
_atom_site_refinement_flags_posn
_atom_site_refinement_flags_adp
_atom_site_refinement_flags_occupancy
_atom_site_disorder_assembly
_atom_site_disorder_group
Cu1 Cu 0.51757(2) 0.46747(2) 0.52182(2) 0.03196(12) Uani 1 1 d . U . . .
N11 N 0.91737(15) 0.79985(13) 0.22400(4) 0.0309(5) Uani 1 1 d . U . . .
C12 C 0.9909(2) 0.87239(17) 0.22258(5) 0.0363(6) Uani 1 1 d . U . . .
H12 H 1.0123 0.8917 0.2051 0.044 Uiso 1 1 calc R . . . .
N13 N 1.03596(19) 0.91906(16) 0.24356(5) 0.0454(6) Uani 1 1 d . U . . .
C14 C 1.0046(2) 0.8898(2) 0.26877(6) 0.0434(7) Uani 1 1 d . U . . .
H14 H 1.0342 0.9211 0.2840 0.052 Uiso 1 1 calc R . . . .
C15 C 0.9299(2) 0.8147(2) 0.27301(6) 0.0409(7) Uani 1 1 d . U . . .
C16 C 0.8875(2) 0.77140(17) 0.24905(5) 0.0332(5) Uani 1 1 d . U . . .
H16 H 0.8369 0.7212 0.2508 0.040 Uiso 1 1 calc R . . . .
C21 C 0.8950(2) 0.7811(2) 0.30048(5) 0.0461(7) Uani 1 1 d D U . . .
C22 C 0.9467(7) 0.7911(8) 0.3230(2) 0.0364(19) Uani 0.485(12) 1 d D U P A 1
H22 H 1.0046 0.8220 0.3207 0.044 Uiso 0.485(12) 1 calc R . P A 1
C23 C 0.9144(7) 0.7561(9) 0.3488(3) 0.045(2) Uani 0.485(12) 1 d D U P A 1
H23 H 0.9493 0.7576 0.3629 0.054 Uiso 0.485(12) 1 calc R . P A 1
C24 C 0.8293(3) 0.7194(3) 0.35240(7) 0.0639(10) Uani 1 1 d D U . . .
C25 C 0.7730(6) 0.6892(9) 0.32943(17) 0.070(3) Uani 0.485(12) 1 d D U P A 1
H25 H 0.7165 0.6495 0.3317 0.084 Uiso 0.485(12) 1 calc R . P A 1
C26 C 0.8060(5) 0.7213(9) 0.30329(18) 0.068(3) Uani 0.485(12) 1 d D U P A 1
H26 H 0.7711 0.7045 0.2879 0.082 Uiso 0.485(12) 1 calc R . P A 1
C22A C 0.9484(8) 0.7720(9) 0.3191(2) 0.054(3) Uani 0.515(12) 1 d D U P A 2
H22A H 1.0028 0.7852 0.3145 0.065 Uiso 0.515(12) 1 calc R . P A 2
C23A C 0.9133(7) 0.7412(11) 0.3452(3) 0.064(3) Uani 0.515(12) 1 d D U P A 2
H23A H 0.9462 0.7347 0.3584 0.077 Uiso 0.515(12) 1 calc R . P A 2
C25A C 0.7850(6) 0.7389(9) 0.33375(17) 0.063(2) Uani 0.515(12) 1 d D U P A 2
H25A H 0.7324 0.7309 0.3384 0.075 Uiso 0.515(12) 1 calc R . P A 2
C26A C 0.8194(5) 0.7711(7) 0.30750(15) 0.0543(19) Uani 0.515(12) 1 d D U P A 2
H26A H 0.7899 0.7853 0.2951 0.065 Uiso 0.515(12) 1 calc R . P A 2
C27 C 0.7866(3) 0.6811(4) 0.37972(7) 0.0678(11) Uani 1 1 d D U . . .
O28 O 0.7265(15) 0.689(2) 0.3869(4) 0.070(4) Uani 0.52(7) 1 d D U P B 1
O28A O 0.7115(11) 0.655(3) 0.3833(5) 0.081(5) Uani 0.48(7) 1 d D U P B 2
N29 N 0.8312(2) 0.6626(2) 0.39708(5) 0.0602(9) Uani 1 1 d . U . . .
H29 H 0.8802 0.6740 0.3915 0.072 Uiso 1 1 calc R . . . .
C31 C 0.8072(2) 0.6260(3) 0.42385(6) 0.0491(8) Uani 1 1 d . U . . .
C32 C 0.8648(2) 0.6100(3) 0.43736(6) 0.0460(8) Uani 1 1 d . U . . .
H32 H 0.9150 0.6225 0.4288 0.055 Uiso 1 1 calc R . . . .
C33 C 0.84702(19) 0.5750(2) 0.46389(5) 0.0351(6) Uani 1 1 d . U . . .
C34 C 0.77118(19) 0.55611(19) 0.47646(5) 0.0332(5) Uani 1 1 d . U . . .
H34 H 0.7590 0.5332 0.4941 0.040 Uiso 1 1 calc R . . . .
C35 C 0.71400(18) 0.57151(19) 0.46274(5) 0.0337(6) Uani 1 1 d . U . . .
C36 C 0.7318(2) 0.6067(2) 0.43614(6) 0.0436(7) Uani 1 1 d . U . . .
H36 H 0.6934 0.6168 0.4270 0.052 Uiso 1 1 calc R . . . .
C41 C 0.63144(18) 0.54527(19) 0.47579(5) 0.0304(6) Uani 1 1 d . U . . .
O42 O 0.62174(12) 0.51523(14) 0.50012(4) 0.0322(4) Uani 1 1 d . U . . .
O43 O 0.57864(12) 0.55427(14) 0.46241(4) 0.0336(4) Uani 1 1 d . U . . .
C51 C 0.90664(17) 0.55475(18) 0.47775(5) 0.0300(5) Uani 1 1 d . U . . .
O52 O 0.88716(12) 0.52475(14) 0.50134(4) 0.0337(4) Uani 1 1 d . U . . .
O53 O 0.97160(11) 0.56861(14) 0.46450(4) 0.0348(4) Uani 1 1 d . U . . .

loop_
_atom_site_aniso_label
_atom_site_aniso_U_11
_atom_site_aniso_U_22
_atom_site_aniso_U_33
_atom_site_aniso_U_23
_atom_site_aniso_U_13
_atom_site_aniso_U_12
Cu1 0.0424(2) 0.0417(2) 0.02081(16) -0.00019(12) -0.00025(12) 0.02781(16)
N11 0.0460(13) 0.0250(10) 0.0158(8) -0.0030(7) -0.0010(8) 0.0133(9)
C12 0.0496(16) 0.0299(13) 0.0227(11) 0.0012(10) 0.0038(11) 0.0148(12)
N13 0.0561(16) 0.0373(13) 0.0318(12) -0.0036(9) -0.0025(11) 0.0152(12)
C14 0.0575(18) 0.0458(16) 0.0259(13) -0.0049(11) -0.0058(12) 0.0250(14)
C15 0.0573(18) 0.0448(15) 0.0229(12) -0.0032(11) -0.0028(11) 0.0272(14)
C16 0.0409(15) 0.0359(13) 0.0188(10) 0.0015(9) 0.0008(10) 0.0161(12)
C21 0.0566(18) 0.0655(19) 0.0234(11) 0.0026(11) 0.0004(12) 0.0360(16)
C22 0.053(3) 0.054(5) 0.017(3) -0.007(3) -0.004(2) 0.038(3)
C23 0.062(4) 0.072(5) 0.017(3) -0.009(3) -0.003(2) 0.046(3)
C24 0.068(2) 0.112(3) 0.0277(14) 0.0191(16) 0.0054(14) 0.057(2)
C25 0.062(4) 0.110(6) 0.038(3) 0.024(4) 0.003(3) 0.043(4)
C26 0.061(4) 0.107(6) 0.035(3) 0.018(4) 0.002(3) 0.041(4)
C22A 0.060(4) 0.072(6) 0.034(4) 0.006(4) 0.003(3) 0.036(4)
C23A 0.068(4) 0.092(6) 0.035(5) 0.010(4) -0.004(3) 0.043(4)
C25A 0.057(4) 0.103(5) 0.037(3) 0.029(4) 0.007(3) 0.046(4)
C26A 0.055(3) 0.087(5) 0.034(3) 0.021(3) 0.003(3) 0.045(3)
C27 0.069(2) 0.125(4) 0.0339(15) 0.0263(19) 0.0108(15) 0.067(2)
O28 0.069(6) 0.121(11) 0.047(5) 0.038(6) 0.018(5) 0.069(7)
O28A 0.079(5) 0.138(14) 0.040(5) 0.033(8) 0.017(4) 0.064(6)
N29 0.0628(19) 0.116(3) 0.0294(11) 0.0312(14) 0.0205(13) 0.066(2)
C31 0.0479(17) 0.088(3) 0.0256(12) 0.0201(13) 0.0093(12) 0.0445(18)
C32 0.0404(16) 0.083(2) 0.0274(13) 0.0190(14) 0.0124(12) 0.0406(17)
C33 0.0340(14) 0.0580(18) 0.0207(11) 0.0081(11) 0.0044(10) 0.0287(13)
C34 0.0333(14) 0.0518(15) 0.0200(10) 0.0069(10) 0.0051(10) 0.0255(13)
C35 0.0358(13) 0.0484(16) 0.0223(12) 0.0085(11) 0.0035(10) 0.0251(12)
C36 0.0432(17) 0.073(2) 0.0247(13) 0.0140(13) 0.0063(12) 0.0362(17)
C41 0.0380(14) 0.0420(14) 0.0192(11) 0.0017(10) 0.0022(9) 0.0261(12)
O42 0.0340(9) 0.0529(12) 0.0193(7) 0.0104(8) 0.0073(6) 0.0289(9)
O43 0.0341(10) 0.0555(12) 0.0194(8) 0.0098(8) 0.0065(7) 0.0286(9)
C51 0.0268(12) 0.0392(14) 0.0230(11) -0.0009(9) 0.0012(9) 0.0158(12)
O52 0.0327(9) 0.0580(13) 0.0190(8) 0.0111(8) 0.0050(7) 0.0290(10)
O53 0.0290(9) 0.0567(12) 0.0239(8) 0.0119(8) 0.0049(7) 0.0254(9)

loop_
_atom_type_symbol
_atom_type_description
_atom_type_scat_dispersion_real
_atom_type_scat_dispersion_imag
_atom_type_scat_source
C C 0.0033 0.0016 'International Tables Vol C Tables 4.2.6.8 and 6.1.1.4'
H H 0.0000 0.0000 'International Tables Vol C Tables 4.2.6.8 and 6.1.1.4'
Cu Cu 0.3201 1.2651 'International Tables Vol C Tables 4.2.6.8 and 6.1.1.4'
N N 0.0061 0.0033 'International Tables Vol C Tables 4.2.6.8 and 6.1.1.4'
O O 0.0106 0.0060 'International Tables Vol C Tables 4.2.6.8 and 6.1.1.4'

loop_
_exptl_crystal_face_index_h
_exptl_crystal_face_index_k
_exptl_crystal_face_index_l
_exptl_crystal_face_perp_dist
_exptl_oxdiff_crystal_face_indexfrac_h
_exptl_oxdiff_crystal_face_indexfrac_k
_exptl_oxdiff_crystal_face_indexfrac_l
_exptl_oxdiff_crystal_face_x
_exptl_oxdiff_crystal_face_y
_exptl_oxdiff_crystal_face_z
1 0 31 0.0756 1.0076 -0.0201 31.0214 -0.9240 0.0903 0.3410
-1 0 -31 0.0746 -1.0076 0.0201 -31.0214 0.9240 -0.0903 -0.3410
11 -7 -13 0.0558 11.0102 -7.0115 -13.0293 0.0622 -0.8248 -0.5983
-9 7 -18 0.0643 -9.0112 7.0256 -17.9913 0.8165 0.4497 0.2925
-6 12 5 0.0762 -5.9924 12.0039 5.0420 0.2061 0.0899 0.9933
-5 -2 -25 0.0720 -5.0186 -1.9744 -25.0251 0.7647 0.4103 -0.4928
-10 4 19 0.0504 -10.0119 4.0073 19.0236 -0.3187 0.8931 0.4211
-5 -6 10 0.0550 -5.0190 -5.9931 9.9853 -0.3487 0.7893 -0.4580
2 -8 22 0.0887 1.9950 -8.0133 21.9887 -0.8499 0.2813 -0.4166
10 0 -8 0.0569 10.0204 -0.0156 -8.0027 0.0836 -0.9973 0.0327
11 -4 9 0.0494 11.0190 -4.0257 8.9957 -0.5173 -0.8208 -0.1119
-11 1 5 0.0606 -11.0215 1.0189 5.0038 0.0413 1.0318 0.0079
-7 10 -16 0.0783 -7.0016 10.0190 -15.9793 0.7932 0.1443 0.5900
0 7 23 0.0900 0.0155 6.9835 23.0391 -0.5214 -0.1599 0.8339
3 8 9 0.0823 3.0213 7.9851 9.0338 -0.1344 -0.5709 0.8047

loop_
_geom_angle_atom_site_label_1
_geom_angle_atom_site_label_2
_geom_angle_atom_site_label_3
_geom_angle
_geom_angle_site_symmetry_1
_geom_angle_site_symmetry_3
N11 Cu1 Cu1 175.15(7) 9_565 6_556
O42 Cu1 Cu1 81.17(5) . 6_556
O42 Cu1 N11 101.92(8) . 9_565
O42 Cu1 O53 164.71(8) . 4_566
O43 Cu1 Cu1 87.04(5) 6_556 6_556
O43 Cu1 N11 96.67(8) 6_556 9_565
O43 Cu1 O42 89.61(10) 6_556 .
O43 Cu1 O53 88.40(9) 6_556 4_566
O52 Cu1 Cu1 84.30(5) 2_655 6_556
O52 Cu1 N11 91.97(8) 2_655 9_565
O52 Cu1 O42 89.20(8) 2_655 .
O52 Cu1 O43 171.34(8) 2_655 6_556
O52 Cu1 O53 90.49(10) 2_655 4_566
O53 Cu1 Cu1 83.59(5) 4_566 6_556
O53 Cu1 N11 93.37(8) 4_566 9_565
C12 N11 Cu1 121.52(18) . 14_654
C16 N11 Cu1 119.91(18) . 14_654
C16 N11 C12 116.8(2) . .
N11 C12 H12 116.7 . .
N13 C12 N11 126.6(3) . .
N13 C12 H12 116.7 . .
C12 N13 C14 115.9(3) . .
N13 C14 H14 118.5 . .
N13 C14 C15 123.0(3) . .
C15 C14 H14 118.5 . .
C14 C15 C16 115.6(3) . .
C14 C15 C21 123.8(3) . .
C16 C15 C21 120.7(3) . .
N11 C16 C15 122.1(3) . .
N11 C16 H16 118.9 . .
C15 C16 H16 118.9 . .
C22 C21 C15 121.8(6) . .
C22 C21 C26 117.4(7) . .
C26 C21 C15 119.5(4) . .
C22A C21 C15 116.6(6) . .
C26A C21 C15 119.2(4) . .
C26A C21 C22A 123.7(6) . .
C21 C22 H22 118.8 . .
C21 C22 C23 122.4(10) . .
C23 C22 H22 118.8 . .
C22 C23 H23 121.4 . .
C24 C23 C22 117.2(10) . .
C24 C23 H23 121.4 . .
C23 C24 C25 121.2(7) . .
C23 C24 C27 122.4(6) . .
C25 C24 C27 113.2(5) . .
C23A C24 C27 125.2(7) . .
C25A C24 C23A 117.4(7) . .
C25A C24 C27 117.3(4) . .
C24 C25 H25 121.2 . .
C26 C25 C24 117.7(8) . .
C26 C25 H25 121.2 . .
C21 C26 H26 120.3 . .
C25 C26 C21 119.4(7) . .
C25 C26 H26 120.3 . .
C21 C22A H22A 122.6 . .
C23A C22A C21 114.8(10) . .
C23A C22A H22A 122.6 . .
C24 C23A H23A 118.4 . .
C22A C23A C24 123.2(11) . .
C22A C23A H23A 118.4 . .
C24 C25A H25A 119.9 . .
C24 C25A C26A 120.2(7) . .
C26A C25A H25A 119.9 . .
C21 C26A C25A 119.9(6) . .
C21 C26A H26A 120.1 . .
C25A C26A H26A 120.1 . .
O28 C27 C24 118.2(8) . .
O28 C27 N29 123.6(9) . .
O28A C27 C24 121.6(10) . .
O28A C27 N29 121.6(12) . .
N29 C27 C24 115.4(3) . .
C27 N29 H29 116.2 . .
C27 N29 C31 127.7(3) . .
C31 N29 H29 116.2 . .
C32 C31 N29 116.0(3) . .
C36 C31 N29 123.2(3) . .
C36 C31 C32 120.8(3) . .
C31 C32 H32 120.0 . .
C31 C32 C33 120.0(3) . .
C33 C32 H32 120.0 . .
C32 C33 C51 119.9(2) . .
C34 C33 C32 119.3(3) . .
C34 C33 C51 120.7(2) . .
C33 C34 H34 119.9 . .
C35 C34 C33 120.2(2) . .
C35 C34 H34 119.9 . .
C34 C35 C36 120.6(3) . .
C34 C35 C41 118.9(2) . .
C36 C35 C41 120.4(3) . .
C31 C36 C35 119.1(3) . .
C31 C36 H36 120.4 . .
C35 C36 H36 120.4 . .
O42 C41 C35 115.7(2) . .
O43 C41 C35 118.1(2) . .
O43 C41 O42 126.1(3) . .
C41 O42 Cu1 125.63(18) . .
C41 O43 Cu1 119.88(17) . 6_556
O52 C51 C33 116.4(2) . .
O52 C51 O53 126.2(3) . .
O53 C51 C33 117.4(2) . .
C51 O52 Cu1 123.28(18) . 3_665
C51 O53 Cu1 122.33(17) . 4_666

loop_
_geom_bond_atom_site_label_1
_geom_bond_atom_site_label_2
_geom_bond_distance
_geom_bond_site_symmetry_2
Cu1 Cu1 2.6532(6) 6_556
Cu1 N11 2.181(2) 9_565
Cu1 O42 1.9667(18) .
Cu1 O43 1.9597(19) 6_556
Cu1 O52 1.9552(18) 2_655
Cu1 O53 1.9801(18) 4_566
N11 Cu1 2.181(2) 14_654
N11 C12 1.345(4) .
N11 C16 1.329(3) .
C12 H12 0.9300 .
C12 N13 1.323(4) .
N13 C14 1.346(4) .
C14 H14 0.9300 .
C14 C15 1.392(5) .
C15 C16 1.406(4) .
C15 C21 1.475(4) .
C16 H16 0.9300 .
C21 C22 1.398(9) .
C21 C26 1.451(10) .
C21 C22A 1.406(11) .
C21 C26A 1.351(8) .
C22 H22 0.9300 .
C22 C23 1.399(12) .
C23 H23 0.9300 .
C23 C24 1.371(11) .
C24 C25 1.432(9) .
C24 C23A 1.432(12) .
C24 C25A 1.379(8) .
C24 C27 1.523(5) .
C25 H25 0.9300 .
C25 C26 1.404(10) .
C26 H26 0.9300 .
C22A H22A 0.9300 .
C22A C23A 1.406(13) .
C23A H23A 0.9300 .
C25A H25A 0.9300 .
C25A C26A 1.414(9) .
C26A H26A 0.9300 .
C27 O28 1.239(11) .
C27 O28A 1.227(13) .
C27 N29 1.333(5) .
N29 H29 0.8600 .
N29 C31 1.428(3) .
C31 C32 1.397(4) .
C31 C36 1.383(5) .
C32 H32 0.9300 .
C32 C33 1.404(4) .
C33 C34 1.398(4) .
C33 C51 1.483(4) .
C34 H34 0.9300 .
C34 C35 1.388(4) .
C35 C36 1.408(4) .
C35 C41 1.485(4) .
C36 H36 0.9300 .
C41 O42 1.279(3) .
C41 O43 1.246(4) .
O43 Cu1 1.9596(19) 6_556
C51 O52 1.244(3) .
C51 O53 1.265(3) .
O52 Cu1 1.9552(18) 3_665
O53 Cu1 1.9801(18) 4_666

loop_
_geom_torsion_atom_site_label_1
_geom_torsion_atom_site_label_2
_geom_torsion_atom_site_label_3
_geom_torsion_atom_site_label_4
_geom_torsion
_geom_torsion_site_symmetry_1
_geom_torsion_site_symmetry_4
Cu1 N11 C12 N13 -165.8(3) 14_654 .
Cu1 N11 C16 C15 165.3(2) 14_654 .
N11 C12 N13 C14 0.6(5) . .
C12 N11 C16 C15 0.4(5) . .
C12 N13 C14 C15 0.6(5) . .
N13 C14 C15 C16 -1.2(5) . .
N13 C14 C15 C21 179.3(3) . .
C14 C15 C16 N11 0.7(5) . .
C14 C15 C21 C22 -35.4(7) . .
C14 C15 C21 C26 158.2(8) . .
C14 C15 C21 C22A -53.9(8) . .
C14 C15 C21 C26A 118.0(7) . .
C15 C21 C22 C23 -176.8(7) . .
C15 C21 C26 C25 179.7(9) . .
C15 C21 C22A C23A 178.9(7) . .
C15 C21 C26A C25A 180.0(8) . .
C16 N11 C12 N13 -1.1(5) . .
C16 C15 C21 C22 145.1(6) . .
C16 C15 C21 C26 -21.3(8) . .
C16 C15 C21 C22A 126.6(7) . .
C16 C15 C21 C26A -61.5(7) . .
C21 C15 C16 N11 -179.8(3) . .
C21 C22 C23 C24 -7.6(13) . .
C21 C22A C23A C24 0.9(15) . .
C22 C21 C26 C25 12.7(14) . .
C22 C23 C24 C25 23.3(15) . .
C22 C23 C24 C27 -178.4(7) . .
C23 C24 C25 C26 -20.6(16) . .
C23 C24 C27 O28 143(2) . .
C23 C24 C27 N29 -19.2(10) . .
C24 C25 C26 C21 1.9(17) . .
C24 C25A C26A C21 1.3(16) . .
C24 C27 N29 C31 -179.6(4) . .
C25 C24 C27 O28 -58(2) . .
C25 C24 C27 N29 140.6(8) . .
C26 C21 C22 C23 -10.1(11) . .
C22A C21 C26A C25A -8.8(14) . .
C23A C24 C25A C26A 6.4(15) . .
C23A C24 C27 O28A -171(3) . .
C23A C24 C27 N29 -4.3(12) . .
C25A C24 C23A C22A -7.6(17) . .
C25A C24 C27 O28A 13(3) . .
C25A C24 C27 N29 179.5(8) . .
C26A C21 C22A C23A 7.4(12) . .
C27 C24 C25 C26 179.4(9) . .
C27 C24 C23A C22A 176.1(8) . .
C27 C24 C25A C26A -177.1(8) . .
C27 N29 C31 C32 177.5(5) . .
C27 N29 C31 C36 -2.3(7) . .
O28 C27 N29 C31 20(2) . .
O28A C27 N29 C31 -13(3) . .
N29 C31 C32 C33 179.2(4) . .
N29 C31 C36 C35 -179.3(3) . .
C31 C32 C33 C34 0.3(6) . .
C31 C32 C33 C51 177.5(3) . .
C32 C31 C36 C35 0.8(6) . .
C32 C33 C34 C35 0.3(5) . .
C32 C33 C51 O52 179.3(3) . .
C32 C33 C51 O53 -1.5(5) . .
C33 C34 C35 C36 -0.4(5) . .
C33 C34 C35 C41 175.7(3) . .
C33 C51 O52 Cu1 173.2(2) . 3_665
C33 C51 O53 Cu1 -172.5(2) . 4_666
C34 C33 C51 O52 -3.6(4) . .
C34 C33 C51 O53 175.6(3) . .
C34 C35 C36 C31 -0.2(6) . .
C34 C35 C41 O42 4.9(4) . .
C34 C35 C41 O43 -175.2(3) . .
C35 C41 O42 Cu1 -175.25(19) . .
C35 C41 O43 Cu1 178.1(2) . 6_556
C36 C31 C32 C33 -0.9(6) . .
C36 C35 C41 O42 -179.0(3) . .
C36 C35 C41 O43 1.0(5) . .
C41 C35 C36 C31 -176.2(3) . .
O42 C41 O43 Cu1 -1.9(4) . 6_556
O43 C41 O42 Cu1 4.8(4) . .
C51 C33 C34 C35 -176.8(3) . .
O52 C51 O53 Cu1 6.7(4) . 4_666
O53 C51 O52 Cu1 -5.9(4) . 3_665

loop_
_platon_squeeze_void_nr
_platon_squeeze_void_average_x
_platon_squeeze_void_average_y
_platon_squeeze_void_average_z
_platon_squeeze_void_volume
_platon_squeeze_void_count_electrons
_platon_squeeze_void_content
1 -0.044 -0.026 -0.001 7683 2113 ' '

loop_
_twin_individual_id
_twin_individual_mass_fraction_refined
1 0.517(13)
2 0.483(13)
